data_4313262
loop_
_publ_author_name
'Paulina M. Dominiak'
'Joanna Herold'
'Waclaw Kolodziejski'
'Krzysztof Wo\'zniak'

_publ_contact_author_address
;    Chemistry Department
    The University of Warsaw
    ul. Pasteura 1
    02 093 Warszawa
    Poland
;
_publ_contact_author_email kwozniak@chem.uw.edu.pl
_publ_contact_author_fax 48(22)8222892
_publ_contact_author_name 'Krzysztof Wozniak'
_publ_contact_author_phone 48(22)8222892
_publ_section_title
;
 H-Bonding Dependent Structures of (NH4+)3H+(SO42-)2. Mechanisms of Phase
 Transitions
;
_journal_name_full 'Inorganic Chemistry'
_journal_page_first 1590
_journal_page_last 1598
_journal_paper_doi 10.1021/ic025705b
_journal_volume 42
_journal_year 2003
_chemical_formula_moiety (NH4)3H(SO4)2
_chemical_formula_sum 'H13 N3 O8 S2'
_chemical_formula_weight 247.25
_chemical_name_systematic
;
triammonium hydrogen disulphate
;
_space_group_IT_number 2
_symmetry_cell_setting triclinic
_symmetry_space_group_name_Hall '-P 1'
_symmetry_space_group_name_H-M 'P -1'
_atom_sites_solution_hydrogens geom
_atom_sites_solution_primary direct
_atom_sites_solution_secondary difmap
_audit_creation_method SHELXL-97
_cell_angle_alpha 90.46(3)
_cell_angle_beta 110.04(3)
_cell_angle_gamma 100.62(3)
_cell_formula_units_Z 4
_cell_length_a 8.2670(17)
_cell_length_b 10.081(2)
_cell_length_c 11.585(2)
_cell_measurement_reflns_used 5000
_cell_measurement_temperature 120(2)
_cell_measurement_theta_max 45
_cell_measurement_theta_min 4
_cell_volume 888.8(4)
_computing_cell_refinement CrysAlisRED
_computing_data_collection CrysAlisCCD
_computing_data_reduction CrysAlisRED
_computing_molecular_graphics Diamond
_computing_publication_material ShelxTL97
_computing_structure_refinement 'SHELXL-97 (Sheldrick, 1997)'
_computing_structure_solution 'SHELXS-97 (Sheldrick, 1990)'
_diffrn_ambient_temperature 293(2)
_diffrn_detector_area_resol_mean '1 frame'
_diffrn_measured_fraction_theta_full 0.937
_diffrn_measured_fraction_theta_max 0.937
_diffrn_measurement_device_type KM4CCD
_diffrn_measurement_method 'omega scan'
_diffrn_radiation_monochromator graphite
_diffrn_radiation_source 'fine-focus sealed tube'
_diffrn_radiation_type MoK\a
_diffrn_radiation_wavelength 0.71073
_diffrn_reflns_av_R_equivalents 0.0324
_diffrn_reflns_av_sigmaI/netI 0.0227
_diffrn_reflns_limit_h_max 11
_diffrn_reflns_limit_h_min -11
_diffrn_reflns_limit_k_max 13
_diffrn_reflns_limit_k_min -13
_diffrn_reflns_limit_l_max 15
_diffrn_reflns_limit_l_min -15
_diffrn_reflns_number 16194
_diffrn_reflns_theta_full 28.77
_diffrn_reflns_theta_max 28.77
_diffrn_reflns_theta_min 3.13
_diffrn_standards_decay_% 2
_diffrn_standards_interval_count 50
_diffrn_standards_interval_time 65
_diffrn_standards_number 13
_exptl_absorpt_coefficient_mu 0.626
_exptl_crystal_colour colourless
_exptl_crystal_density_diffrn 1.848
_exptl_crystal_density_method 'not measured'
_exptl_crystal_F_000 520
_exptl_crystal_size_max 0.7
_exptl_crystal_size_mid 0.7
_exptl_crystal_size_min 0.6
_refine_diff_density_max 0.532
_refine_diff_density_min -0.718
_refine_diff_density_rms 0.084
_refine_ls_extinction_coef 0.0236(18)
_refine_ls_extinction_expression Fc^*^=kFc[1+0.001xFc^2^\l^3^/sin(2\q)]^-1/4^
_refine_ls_extinction_method SHELXL
_refine_ls_goodness_of_fit_ref 1.155
_refine_ls_hydrogen_treatment mixed
_refine_ls_matrix_type full
_refine_ls_number_parameters 340
_refine_ls_number_reflns 4332
_refine_ls_number_restraints 0
_refine_ls_restrained_S_all 1.155
_refine_ls_R_factor_all 0.0512
_refine_ls_R_factor_gt 0.0405
_refine_ls_shift/su_max 0.000
_refine_ls_shift/su_mean 0.000
_refine_ls_structure_factor_coef Fsqd
_refine_ls_weighting_details 'calc w=1/[\s^2^(Fo^2^)+(0.0521P)^2^+1.0120P] where P=(Fo^2^+2Fc^2^)/3'
_refine_ls_weighting_scheme calc
_refine_ls_wR_factor_gt 0.1196
_refine_ls_wR_factor_ref 0.1269
_reflns_number_gt 3279
_reflns_number_total 4332
_reflns_threshold_expression >2sigma(I)
_cod_data_source_file ic025705b_s1_1.cif
_cod_data_source_block PhaseV
_cod_original_cell_volume 888.8(3)
_cod_database_code 4313262

loop_
_symmetry_equiv_pos_as_xyz
'x, y, z'
'-x, -y, -z'

loop_
_atom_site_label
_atom_site_type_symbol
_atom_site_fract_x
_atom_site_fract_y
_atom_site_fract_z
_atom_site_U_iso_or_equiv
_atom_site_adp_type
_atom_site_occupancy
_atom_site_symmetry_multiplicity
_atom_site_calc_flag
_atom_site_refinement_flags
_atom_site_disorder_assembly
_atom_site_disorder_group
S1 S 0.71984(7) 0.45502(5) 0.41258(5) 0.01289(16) Uani 1 1 d . . .
O1 O 0.5259(2) 0.43334(16) 0.34211(16) 0.0206(4) Uani 1 1 d . . .
O2 O 0.7923(2) 0.60106(15) 0.42045(15) 0.0175(3) Uani 1 1 d . . .
O3 O 0.7469(2) 0.40813(16) 0.53584(15) 0.0199(4) Uani 1 1 d . . .
O4 O 0.7981(2) 0.37876(16) 0.34543(15) 0.0196(4) Uani 1 1 d . . .
S2 S 0.26978(7) 0.53473(5) 0.08043(5) 0.01290(16) Uani 1 1 d . . .
O5 O 0.4689(2) 0.54733(17) 0.14394(16) 0.0208(4) Uani 1 1 d . . .
O6 O 0.1898(2) 0.39216(15) 0.07609(15) 0.0188(3) Uani 1 1 d . . .
O7 O 0.2437(2) 0.58060(17) -0.04213(15) 0.0215(4) Uani 1 1 d . . .
O8 O 0.2130(2) 0.62012(17) 0.15446(14) 0.0195(4) Uani 1 1 d . . .
S21 S 0.27014(7) 0.03545(5) 0.30387(5) 0.01285(16) Uani 1 1 d . . .
O21 O 0.4719(2) 0.05789(17) 0.33771(16) 0.0208(4) Uani 1 1 d . . .
O22 O 0.2072(2) -0.10950(15) 0.30397(15) 0.0186(3) Uani 1 1 d . . .
O23 O 0.2426(2) 0.11301(16) 0.39894(14) 0.0195(4) Uani 1 1 d . . .
O24 O 0.2001(2) 0.08501(17) 0.18246(14) 0.0199(4) Uani 1 1 d . . .
S22 S 0.72566(7) 0.95681(5) 0.19845(5) 0.01291(16) Uani 1 1 d . . .
O25 O 0.5315(2) 0.93412(16) 0.16990(15) 0.0195(4) Uani 1 1 d . . .
O26 O 0.7899(2) 1.10207(15) 0.19274(15) 0.0188(3) Uani 1 1 d . . .
O27 O 0.7614(2) 0.87637(17) 0.10740(15) 0.0204(4) Uani 1 1 d . . .
O28 O 0.8074(2) 0.91563(17) 0.32312(15) 0.0202(4) Uani 1 1 d . . .
N1 N 0.1004(3) 0.8473(2) 0.01239(19) 0.0165(4) Uani 1 1 d . . .
N2 N 0.5069(3) 0.7451(2) 0.3831(2) 0.0159(4) Uani 1 1 d . . .
N3 N 0.1073(3) 0.3505(2) 0.2942(2) 0.0176(4) Uani 1 1 d . . .
N4 N 0.5030(3) 0.2433(2) 0.11237(19) 0.0159(4) Uani 1 1 d . . .
N21 N 0.9078(3) 0.6527(2) 0.21753(19) 0.0157(4) Uani 1 1 d . . .
N23 N 0.9033(3) 0.1544(2) 0.48603(19) 0.0159(4) Uani 1 1 d . . .
H1 H 0.134(4) 0.873(3) -0.050(3) 0.032(8) Uiso 1 1 d . . .
H2 H -0.010(5) 0.826(4) -0.022(3) 0.045(10) Uiso 1 1 d . . .
H3 H 0.148(5) 0.799(4) 0.053(4) 0.043(11) Uiso 1 1 d . . .
H4 H 0.133(4) 0.922(4) 0.063(3) 0.035(9) Uiso 1 1 d . . .
H5A H 0.581(5) 0.705(4) 0.387(3) 0.043(10) Uiso 1 1 d . . .
H5B H 0.465(5) 0.765(4) 0.315(4) 0.057(12) Uiso 1 1 d . . .
H6A H 0.556(4) 0.826(3) 0.426(3) 0.020(7) Uiso 1 1 d . . .
H6B H 0.441(4) 0.697(3) 0.412(3) 0.018(7) Uiso 1 1 d . . .
H7 H 0.163(4) 0.419(3) 0.344(3) 0.032(8) Uiso 1 1 d . . .
H8 H 0.001(5) 0.339(4) 0.284(3) 0.042(10) Uiso 1 1 d . . .
H9 H 0.144(4) 0.287(3) 0.326(3) 0.027(8) Uiso 1 1 d . . .
H10 H 0.116(5) 0.375(4) 0.221(4) 0.043(10) Uiso 1 1 d . . .
H11A H 0.462(5) 0.253(3) 0.166(3) 0.042(10) Uiso 1 1 d . . .
H11B H 0.579(5) 0.198(4) 0.141(3) 0.046(10) Uiso 1 1 d . . .
H12A H 0.427(4) 0.188(3) 0.056(3) 0.028(8) Uiso 1 1 d . . .
H12B H 0.547(4) 0.313(3) 0.092(3) 0.024(8) Uiso 1 1 d . . .
H21 H 0.855(4) 0.585(3) 0.167(3) 0.017(7) Uiso 1 1 d . . .
H22 H 1.013(5) 0.665(3) 0.233(3) 0.033(9) Uiso 1 1 d . . .
H23 H 0.868(4) 0.718(4) 0.184(3) 0.033(9) Uiso 1 1 d . . .
H24 H 0.889(4) 0.625(3) 0.288(3) 0.027(8) Uiso 1 1 d . . .
H27 H 0.860(5) 0.130(4) 0.539(4) 0.042(10) Uiso 1 1 d . . .
H28 H 1.013(5) 0.167(3) 0.527(3) 0.036(9) Uiso 1 1 d . . .
H29 H 0.868(5) 0.213(4) 0.441(4) 0.051(11) Uiso 1 1 d . . .
H30 H 0.868(4) 0.081(3) 0.432(3) 0.033(8) Uiso 1 1 d . . .
H5O H 0.493(4) 0.497(3) 0.227(3) 0.062(12) Uiso 1 1 d . . .
H21O H 0.502(6) 0.007(5) 0.269(5) 0.13(2) Uiso 1 1 d . . .

loop_
_atom_site_aniso_label
_atom_site_aniso_U_11
_atom_site_aniso_U_22
_atom_site_aniso_U_33
_atom_site_aniso_U_23
_atom_site_aniso_U_13
_atom_site_aniso_U_12
S1 0.0134(3) 0.0123(3) 0.0145(3) 0.00247(19) 0.0063(2) 0.00354(19)
O1 0.0115(7) 0.0218(8) 0.0258(9) 0.0039(7) 0.0039(6) 0.0020(6)
O2 0.0191(8) 0.0114(7) 0.0219(8) 0.0025(6) 0.0075(6) 0.0018(6)
O3 0.0221(8) 0.0225(8) 0.0153(8) 0.0047(6) 0.0087(7) 0.0003(6)
O4 0.0210(8) 0.0231(8) 0.0165(8) -0.0010(6) 0.0080(6) 0.0062(6)
S2 0.0133(3) 0.0122(3) 0.0141(3) 0.00066(19) 0.0060(2) 0.00222(19)
O5 0.0111(7) 0.0245(8) 0.0258(9) 0.0010(7) 0.0060(7) 0.0020(6)
O6 0.0211(8) 0.0118(7) 0.0202(8) 0.0003(6) 0.0046(6) -0.0001(6)
O7 0.0226(8) 0.0260(9) 0.0153(8) 0.0043(6) 0.0082(7) 0.0003(7)
O8 0.0209(8) 0.0240(8) 0.0146(8) -0.0027(6) 0.0060(6) 0.0077(7)
S21 0.0131(3) 0.0121(3) 0.0127(3) 0.00118(19) 0.0037(2) 0.00268(19)
O21 0.0116(7) 0.0245(8) 0.0231(9) 0.0003(7) 0.0033(6) 0.0014(6)
O22 0.0202(8) 0.0117(7) 0.0243(8) 0.0008(6) 0.0091(7) 0.0020(6)
O23 0.0223(8) 0.0211(8) 0.0153(8) -0.0024(6) 0.0070(6) 0.0043(6)
O24 0.0203(8) 0.0255(9) 0.0147(8) 0.0067(6) 0.0056(6) 0.0073(7)
S22 0.0129(3) 0.0130(3) 0.0127(3) 0.00082(19) 0.0035(2) 0.00397(19)
O25 0.0119(7) 0.0225(8) 0.0224(8) -0.0006(6) 0.0039(6) 0.0032(6)
O26 0.0198(8) 0.0129(7) 0.0245(8) 0.0027(6) 0.0088(7) 0.0033(6)
O27 0.0212(8) 0.0238(8) 0.0164(8) -0.0043(6) 0.0062(6) 0.0055(7)
O28 0.0193(8) 0.0261(9) 0.0166(8) 0.0079(7) 0.0058(6) 0.0087(7)
N1 0.0180(10) 0.0163(10) 0.0140(9) 0.0009(8) 0.0039(8) 0.0034(8)
N2 0.0161(10) 0.0139(9) 0.0173(10) 0.0016(8) 0.0054(8) 0.0028(8)
N3 0.0212(11) 0.0157(10) 0.0195(10) 0.0028(8) 0.0104(8) 0.0055(8)
N4 0.0163(10) 0.0140(9) 0.0165(10) 0.0007(8) 0.0053(8) 0.0021(8)
N21 0.0179(10) 0.0141(9) 0.0178(10) 0.0010(8) 0.0092(8) 0.0039(8)
N23 0.0185(10) 0.0142(9) 0.0144(9) 0.0024(8) 0.0043(8) 0.0042(8)

loop_
_atom_type_symbol
_atom_type_description
_atom_type_scat_dispersion_real
_atom_type_scat_dispersion_imag
_atom_type_scat_source
N N 0.0061 0.0033 'International Tables Vol C Tables 4.2.6.8 and 6.1.1.4'
H H 0.0000 0.0000 'International Tables Vol C Tables 4.2.6.8 and 6.1.1.4'
O O 0.0106 0.0060 'International Tables Vol C Tables 4.2.6.8 and 6.1.1.4'
S S 0.1246 0.1234 'International Tables Vol C Tables 4.2.6.8 and 6.1.1.4'

loop_
_geom_angle_atom_site_label_1
_geom_angle_atom_site_label_2
_geom_angle_atom_site_label_3
_geom_angle
_geom_angle_site_symmetry_1
_geom_angle_site_symmetry_3
_geom_angle_publ_flag
O4 S1 O3 110.97(10) . . ?
O4 S1 O2 110.60(10) . . ?
O3 S1 O2 110.54(10) . . ?
O4 S1 O1 108.28(10) . . ?
O3 S1 O1 108.72(10) . . ?
O2 S1 O1 107.62(10) . . ?
S1 O1 H5O 110.5(13) . . ?
O8 S2 O7 112.34(10) . . ?
O8 S2 O6 111.95(10) . . ?
O7 S2 O6 111.94(10) . . ?
O8 S2 O5 107.04(10) . . ?
O7 S2 O5 106.18(10) . . ?
O6 S2 O5 106.94(10) . . ?
S2 O5 H5O 108.7(18) . . ?
O23 S21 O24 112.52(10) . . ?
O23 S21 O22 112.24(10) . . ?
O24 S21 O22 112.28(10) . . ?
O23 S21 O21 105.66(10) . . ?
O24 S21 O21 106.77(10) . . ?
O22 S21 O21 106.81(10) . . ?
S21 O21 H21O 110(3) . . ?
O27 S22 O28 110.67(10) . . ?
O27 S22 O26 110.36(10) . . ?
O28 S22 O26 110.31(10) . . ?
O27 S22 O25 109.14(10) . . ?
O28 S22 O25 108.26(10) . . ?
O26 S22 O25 108.03(10) . . ?
H1 N1 H2 102(3) . . ?
H1 N1 H3 117(4) . . ?
H2 N1 H3 119(4) . . ?
H1 N1 H4 104(3) . . ?
H2 N1 H4 112(3) . . ?
H3 N1 H4 102(3) . . ?
H5A N2 H5B 110(4) . . ?
H5A N2 H6A 109(3) . . ?
H5B N2 H6A 103(3) . . ?
H5A N2 H6B 105(3) . . ?
H5B N2 H6B 117(3) . . ?
H6A N2 H6B 113(3) . . ?
H7 N3 H8 109(3) . . ?
H7 N3 H9 107(3) . . ?
H8 N3 H9 108(3) . . ?
H7 N3 H10 104(3) . . ?
H8 N3 H10 106(3) . . ?
H9 N3 H10 122(3) . . ?
H11A N4 H11B 106(3) . . ?
H11A N4 H12A 107(3) . . ?
H11B N4 H12A 101(3) . . ?
H11A N4 H12B 115(3) . . ?
H11B N4 H12B 109(3) . . ?
H12A N4 H12B 118(3) . . ?
H21 N21 H22 111(3) . . ?
H21 N21 H23 106(3) . . ?
H22 N21 H23 111(3) . . ?
H21 N21 H24 102(3) . . ?
H22 N21 H24 106(3) . . ?
H23 N21 H24 120(3) . . ?
H27 N23 H28 102(3) . . ?
H27 N23 H29 121(4) . . ?
H28 N23 H29 117(3) . . ?
H27 N23 H30 103(3) . . ?
H28 N23 H30 112(3) . . ?
H29 N23 H30 101(3) . . ?

loop_
_geom_bond_atom_site_label_1
_geom_bond_atom_site_label_2
_geom_bond_distance
_geom_bond_site_symmetry_2
_geom_bond_publ_flag
S1 O4 1.4605(17) . ?
S1 O3 1.4640(16) . ?
S1 O2 1.4731(16) . ?
S1 O1 1.5019(17) . ?
O1 H5O 1.44(4) . ?
S2 O8 1.4524(16) . ?
S2 O7 1.4538(17) . ?
S2 O6 1.4600(16) . ?
S2 O5 1.5360(17) . ?
O5 H5O 1.07(4) . ?
S21 O23 1.4492(16) . ?
S21 O24 1.4570(16) . ?
S21 O22 1.4581(16) . ?
S21 O21 1.5485(17) . ?
O21 H21O 1.06(5) . ?
S22 O27 1.4650(17) . ?
S22 O28 1.4693(17) . ?
S22 O26 1.4730(16) . ?
S22 O25 1.4959(17) . ?
N1 H1 0.88(4) . ?
N1 H2 0.84(4) . ?
N1 H3 0.75(4) . ?
N1 H4 0.89(4) . ?
N2 H5A 0.78(4) . ?
N2 H5B 0.79(4) . ?
N2 H6A 0.90(3) . ?
N2 H6B 0.82(3) . ?
N3 H7 0.85(4) . ?
N3 H8 0.83(4) . ?
N3 H9 0.79(3) . ?
N3 H10 0.91(4) . ?
N4 H11A 0.82(4) . ?
N4 H11B 0.82(4) . ?
N4 H12A 0.85(3) . ?
N4 H12B 0.81(3) . ?
N21 H21 0.84(3) . ?
N21 H22 0.81(4) . ?
N21 H23 0.83(4) . ?
N21 H24 0.92(3) . ?
N23 H27 0.83(4) . ?
N23 H28 0.85(4) . ?
N23 H29 0.82(4) . ?
N23 H30 0.90(4) . ?

loop_
_geom_hbond_atom_site_label_D
_geom_hbond_atom_site_label_H
_geom_hbond_atom_site_label_A
_geom_hbond_distance_DH
_geom_hbond_distance_HA
_geom_hbond_distance_DA
_geom_hbond_angle_DHA
_geom_hbond_site_symmetry_A
N1 H1 O27 0.88(4) 2.68(3) 3.311(3) 129(3) 2_675
N1 H3 O8 0.75(4) 2.21(4) 2.936(3) 164(4) .
N1 H3 O7 0.75(4) 2.81(4) 3.270(3) 123(3) .
N1 H4 O22 0.89(4) 2.68(3) 3.189(3) 117(3) 1_565
N2 H5A O2 0.78(4) 2.13(4) 2.904(3) 173(3) .
N2 H5B O8 0.79(4) 2.47(4) 2.985(3) 124(3) .
N2 H5B O25 0.79(4) 2.53(4) 3.170(3) 140(3) .
N3 H9 O23 0.79(3) 2.13(4) 2.925(3) 176(3) .
N3 H9 O24 0.79(3) 2.82(3) 3.287(3) 120(3) .
N3 H10 O6 0.91(4) 1.97(4) 2.849(3) 162(3) .
N3 H10 O8 0.91(4) 2.66(4) 3.307(3) 129(3) .
N4 H11A O24 0.82(4) 2.55(3) 3.069(3) 122(3) .
N4 H11A O1 0.82(4) 2.57(4) 3.198(3) 135(3) .
N21 H21 O6 0.84(3) 2.73(3) 3.223(3) 119(2) 2_665
N21 H23 O27 0.83(4) 2.03(4) 2.858(3) 177(3) .
N21 H23 O28 0.83(4) 2.77(3) 3.266(3) 120(3) .
N23 H29 O3 0.82(4) 2.74(4) 3.202(3) 117(3) .

loop_
_cod_related_entry_id
_cod_related_entry_database
_cod_related_entry_code
1 ChemSpider 10745320
